data_7048942
loop_
_publ_author_name
'Campillo, David'
'Bel\'io, \'Ursula'
'Mart\'in, Antonio'

_publ_section_title
;
 New Pt\\rightarrow M (M = Ag or Tl) complexes based on anionic
 cyclometalated Pt(ii) complexes.
;
_journal_issue 10
_journal_name_full 'Dalton transactions (Cambridge, England : 2003)'
_journal_page_first 3270
_journal_page_last 3283
_journal_paper_doi 10.1039/c9dt00121b
_journal_volume 48
_journal_year 2019
_chemical_formula_moiety 'C17 H11 Cl N Pt Tl, 0.283(C3 H6 O), 0.192(H2 O)'
_chemical_formula_sum 'C17.85 H13.08 Cl N O0.47 Pt Tl'
_chemical_formula_weight 684.09
_space_group_crystal_system monoclinic
_space_group_IT_number 14
_space_group_name_Hall '-P 2yn'
_space_group_name_H-M_alt 'P 1 21/n 1'
_symmetry_space_group_name_Hall '-P 2yn'
_symmetry_space_group_name_H-M 'P 1 21/n 1'
_atom_sites_solution_hydrogens mixed
_audit_creation_method SHELXL-2013
_audit_update_record
;
2019-02-05 deposited with the CCDC.
2019-02-08 downloaded from the CCDC.
;
_cell_angle_alpha 90
_cell_angle_beta 102.180(2)
_cell_angle_gamma 90
_cell_formula_units_Z 24
_cell_length_a 21.1251(4)
_cell_length_b 19.1790(4)
_cell_length_c 24.3449(5)
_cell_measurement_reflns_used 16661
_cell_measurement_temperature 100(2)
_cell_measurement_theta_max 28.8560
_cell_measurement_theta_min 4.3060
_cell_volume 9641.5(3)
_computing_cell_refinement
;
'Tue Oct 25 11:34:29 2016'
;
_computing_data_collection
;
'Tue Oct 25 11:34:29 2016'
;
_computing_data_reduction
;
'Tue Oct 25 11:34:29 2016'
;
_computing_structure_refinement 'SHELXL-2013 (Sheldrick, 2013)'
_diffrn_ambient_temperature 100(2)
_diffrn_detector_area_resol_mean 16.0655
_diffrn_measured_fraction_theta_full 0.994
_diffrn_measured_fraction_theta_max 0.994
_diffrn_measurement_device_type 'Xcalibur, Sapphire3'
_diffrn_measurement_method '\w scans'
_diffrn_radiation_type MoK\a
_diffrn_radiation_wavelength 0.71073
_diffrn_reflns_av_R_equivalents 0.0650
_diffrn_reflns_av_unetI/netI 0.0702
_diffrn_reflns_Laue_measured_fraction_full 0.994
_diffrn_reflns_Laue_measured_fraction_max 0.994
_diffrn_reflns_limit_h_max 25
_diffrn_reflns_limit_h_min -25
_diffrn_reflns_limit_k_max 22
_diffrn_reflns_limit_k_min -20
_diffrn_reflns_limit_l_max 28
_diffrn_reflns_limit_l_min -27
_diffrn_reflns_number 54965
_diffrn_reflns_point_group_measured_fraction_full 0.994
_diffrn_reflns_point_group_measured_fraction_max 0.994
_diffrn_reflns_theta_full 25.000
_diffrn_reflns_theta_max 24.999
_diffrn_reflns_theta_min 4.284
_diffrn_source 'Enhance (Mo) X-ray Source'
_exptl_absorpt_coefficient_mu 18.875
_exptl_absorpt_correction_T_max 1.00000
_exptl_absorpt_correction_T_min 0.08442
_exptl_absorpt_correction_type multi-scan
_exptl_absorpt_process_details
;
'Tue Oct 25 11:34:29 2016'
;
_exptl_crystal_colour 'translucent light red'
_exptl_crystal_density_diffrn 2.828
_exptl_crystal_description prism
_exptl_crystal_F_000 7368
_exptl_crystal_size_max 0.2670
_exptl_crystal_size_mid 0.2005
_exptl_crystal_size_min 0.0744
_refine_diff_density_max 3.504
_refine_diff_density_min -1.850
_refine_diff_density_rms 0.413
_refine_ls_extinction_method none
_refine_ls_goodness_of_fit_ref 1.050
_refine_ls_hydrogen_treatment constr
_refine_ls_matrix_type full
_refine_ls_number_parameters 1220
_refine_ls_number_reflns 16855
_refine_ls_number_restraints 6
_refine_ls_restrained_S_all 1.050
_refine_ls_R_factor_all 0.0860
_refine_ls_R_factor_gt 0.0648
_refine_ls_shift/su_max 0.002
_refine_ls_shift/su_mean 0.000
_refine_ls_structure_factor_coef Fsqd
_refine_ls_weighting_details 'w=1/[\s^2^(Fo^2^)+(0.0960P)^2^] where P=(Fo^2^+2Fc^2^)/3'
_refine_ls_weighting_scheme calc
_refine_ls_wR_factor_gt 0.1582
_refine_ls_wR_factor_ref 0.1765
_reflns_Friedel_coverage 0.000
_reflns_number_gt 12675
_reflns_number_total 16855
_reflns_threshold_expression 'I > 2\s(I)'
_cod_data_source_file c9dt00121b2.cif
_cod_data_source_block 7_amt889
_cod_depositor_comments 'Adding full bibliography for 7048938--7048945.cif.'
_cod_original_cell_volume 9641.5(4)
_cod_database_code 7048942
_shelx_space_group_comment
;
The symmetry employed for this shelxl refinement is uniquely defined
by the following loop, which should always be used as a source of
symmetry information in preference to the above space-group names.
They are only intended as comments.
;
_shelxl_version_number 2013-4

loop_
_space_group_symop_operation_xyz
'x, y, z'
'-x+1/2, y+1/2, -z+1/2'
'-x, -y, -z'
'x-1/2, -y-1/2, z-1/2'

loop_
_atom_site_label
_atom_site_type_symbol
_atom_site_fract_x
_atom_site_fract_y
_atom_site_fract_z
_atom_site_U_iso_or_equiv
_atom_site_adp_type
_atom_site_occupancy
_atom_site_site_symmetry_order
_atom_site_calc_flag
_atom_site_refinement_flags_posn
_atom_site_refinement_flags_adp
_atom_site_refinement_flags_occupancy
_atom_site_disorder_assembly
_atom_site_disorder_group
Pt1A Pt 0.44977(3) -0.17411(4) 0.23999(3) 0.04218(17) Uani 1 1 d . . . . .
Tl1A Tl 0.36651(3) -0.18759(4) 0.32032(3) 0.05057(19) Uani 1 1 d . . . . .
Cl1A Cl 0.5317(2) -0.1777(2) 0.32111(16) 0.0485(10) Uani 1 1 d . . . . .
N1A N 0.3814(6) -0.1713(6) 0.1710(5) 0.036(3) Uani 1 1 d . . . . .
C1A C 0.4224(8) -0.0715(9) 0.2435(7) 0.048(4) Uani 1 1 d . . . . .
C2A C 0.4448(8) -0.0185(11) 0.2818(7) 0.052(4) Uani 1 1 d . . . . .
H2A H 0.4751 -0.0287 0.3157 0.062 Uiso 1 1 calc R U . . .
C3A C 0.4220(7) 0.0515(9) 0.2700(7) 0.043(4) Uani 1 1 d . . . . .
C4A C 0.3758(10) 0.0686(9) 0.2217(7) 0.054(5) Uani 1 1 d . . . . .
C5A C 0.3510(8) 0.0130(10) 0.1857(8) 0.053(4) Uani 1 1 d . . . . .
H5A H 0.3193 0.0224 0.1526 0.064 Uiso 1 1 calc R U . . .
C6A C 0.3718(7) -0.0551(8) 0.1970(7) 0.041(4) Uani 1 1 d . . . . .
C7A C 0.3476(7) -0.1103(8) 0.1584(6) 0.038(3) Uani 1 1 d . . . . .
C8A C 0.2985(8) -0.1123(9) 0.1115(6) 0.045(4) Uani 1 1 d . . . . .
H8A H 0.2755 -0.0703 0.1004 0.054 Uiso 1 1 calc R U . . .
C9A C 0.2805(8) -0.1698(10) 0.0799(6) 0.044(4) Uani 1 1 d . . . . .
H9A H 0.2444 -0.1695 0.0491 0.053 Uiso 1 1 calc R U . . .
C10A C 0.3171(8) -0.2287(10) 0.0946(6) 0.048(4) Uani 1 1 d . . . . .
H10A H 0.3066 -0.2696 0.0725 0.058 Uiso 1 1 calc R U . . .
C11A C 0.3688(8) -0.2310(8) 0.1404(5) 0.038(4) Uani 1 1 d . . . . .
C12A C 0.4149(8) -0.2875(9) 0.1598(7) 0.046(4) Uani 1 1 d . . . . .
C13A C 0.4622(8) -0.2742(9) 0.2097(6) 0.042(4) Uani 1 1 d . . . . .
C14A C 0.5089(7) -0.3245(10) 0.2291(8) 0.051(4) Uani 1 1 d . . . . .
H14A H 0.5407 -0.3170 0.2625 0.061 Uiso 1 1 calc R U . . .
C15A C 0.5082(8) -0.3855(9) 0.1990(8) 0.050(4) Uani 1 1 d . . . . .
H15A H 0.5396 -0.4203 0.2123 0.060 Uiso 1 1 calc R U . . .
C16A C 0.4636(9) -0.3970(10) 0.1509(7) 0.054(5) Uani 1 1 d . . . . .
H16A H 0.4654 -0.4391 0.1306 0.065 Uiso 1 1 calc R U . . .
C17A C 0.4157(7) -0.3488(10) 0.1308(7) 0.048(4) Uani 1 1 d . . . . .
H17A H 0.3841 -0.3578 0.0976 0.058 Uiso 1 1 calc R U . . .
Pt1B Pt 0.22761(3) -0.23818(4) 0.30490(3) 0.04539(18) Uani 1 1 d . . . . .
Tl1B Tl 0.09242(3) -0.25341(4) 0.23776(3) 0.04850(18) Uani 1 1 d . . . . .
Cl1B Cl 0.2420(2) -0.1755(3) 0.22596(17) 0.0537(11) Uani 1 1 d . . . . .
N1B N 0.2195(6) -0.2863(8) 0.3749(5) 0.049(4) Uani 1 1 d . . . . .
C1B C 0.2796(7) -0.3316(8) 0.2972(6) 0.037(4) Uani 1 1 d . . . . .
C2B C 0.3094(9) -0.3482(11) 0.2528(8) 0.062(5) Uani 1 1 d . . . . .
H2B H 0.3058 -0.3197 0.2203 0.074 Uiso 1 1 calc R U . . .
C3B C 0.3444(9) -0.4094(12) 0.2600(9) 0.067(6) Uani 1 1 d . . . . .
H3B H 0.3682 -0.4208 0.2323 0.080 Uiso 1 1 calc R U . . .
C4B C 0.3479(9) -0.4566(13) 0.3053(8) 0.067(6) Uani 1 1 d . . . . .
H4B H 0.3706 -0.4997 0.3078 0.081 Uiso 1 1 calc R U . . .
C5B C 0.3160(8) -0.4348(10) 0.3445(7) 0.051(4) Uani 1 1 d . . . . .
H5B H 0.3165 -0.4639 0.3761 0.061 Uiso 1 1 calc R U . . .
C6B C 0.2818(7) -0.3712(10) 0.3415(8) 0.054(5) Uani 1 1 d . . . . .
C7B C 0.2496(7) -0.3507(8) 0.3870(6) 0.040(4) Uani 1 1 d . . . . .
C8B C 0.2426(8) -0.3837(9) 0.4347(6) 0.045(4) Uani 1 1 d . . . . .
H8B H 0.2626 -0.4278 0.4441 0.054 Uiso 1 1 calc R U . . .
C9B C 0.2060(8) -0.3531(9) 0.4701(6) 0.047(4) Uani 1 1 d . . . . .
H9B H 0.2006 -0.3767 0.5031 0.056 Uiso 1 1 calc R U . . .
C10B C 0.1781(7) -0.2890(9) 0.4571(7) 0.045(4) Uani 1 1 d . . . . .
H10B H 0.1538 -0.2684 0.4815 0.054 Uiso 1 1 calc R U . . .
C11B C 0.1847(8) -0.2529(9) 0.4077(7) 0.044(4) Uani 1 1 d . . . . .
C12B C 0.1637(9) -0.1832(9) 0.3910(6) 0.046(4) Uani 1 1 d . . . . .
C13B C 0.1791(7) -0.1618(9) 0.3393(6) 0.042(4) Uani 1 1 d . . . . .
C14B C 0.1623(7) -0.0940(10) 0.3218(7) 0.051(4) Uani 1 1 d . . . . .
H14B H 0.1689 -0.0785 0.2863 0.061 Uiso 1 1 calc R U . . .
C15B C 0.1368(8) -0.0498(11) 0.3546(8) 0.060(5) Uani 1 1 d . . . . .
H15B H 0.1266 -0.0035 0.3421 0.072 Uiso 1 1 calc R U . . .
C16B C 0.1253(10) -0.0706(10) 0.4058(8) 0.060(5) Uani 1 1 d . . . . .
H16B H 0.1086 -0.0384 0.4288 0.072 Uiso 1 1 calc R U . . .
C17B C 0.1382(8) -0.1388(9) 0.4234(7) 0.047(4) Uani 1 1 d . . . . .
H17B H 0.1291 -0.1541 0.4581 0.057 Uiso 1 1 calc R U . . .
Pt1C Pt -0.05196(3) -0.27624(4) 0.25704(3) 0.04317(17) Uani 1 1 d . . . . .
Tl1C Tl -0.14213(3) -0.26302(5) 0.33062(3) 0.0574(2) Uani 1 1 d . . . . .
Cl1C Cl 0.0274(2) -0.2821(2) 0.33957(16) 0.0496(10) Uani 1 1 d . . . . .
N1C N -0.1159(7) -0.2730(8) 0.1862(5) 0.046(3) Uani 1 1 d . . . . .
C1C C -0.0414(8) -0.1729(9) 0.2366(7) 0.052(4) Uani 1 1 d . . . . .
C2C C 0.0012(8) -0.1205(10) 0.2606(7) 0.052(4) Uani 1 1 d . . . . .
H2C H 0.0305 -0.1296 0.2951 0.062 Uiso 1 1 calc R U . . .
C3C C 0.0024(8) -0.0561(11) 0.2363(8) 0.061(5) Uani 1 1 d . . . . .
H3C H 0.0323 -0.0220 0.2544 0.073 Uiso 1 1 calc R U . . .
C4C C -0.0399(8) -0.0394(10) 0.1849(8) 0.063(5) Uani 1 1 d . . . . .
H4C H -0.0394 0.0054 0.1683 0.075 Uiso 1 1 calc R U . . .
C5C C -0.0822(9) -0.0906(10) 0.1597(8) 0.057(5) Uani 1 1 d . . . . .
H5C H -0.1109 -0.0802 0.1251 0.068 Uiso 1 1 calc R U . . .
C6C C -0.0847(8) -0.1568(9) 0.1826(7) 0.050(4) Uani 1 1 d . . . . .
C7C C -0.1247(7) -0.2118(10) 0.1578(7) 0.048(4) Uani 1 1 d . . . . .
C8C C -0.1697(9) -0.2085(10) 0.1060(8) 0.057(5) Uani 1 1 d . . . . .
H8C H -0.1762 -0.1665 0.0849 0.069 Uiso 1 1 calc R U . . .
C9C C -0.2046(9) -0.2692(10) 0.0865(7) 0.054(5) Uani 1 1 d . . . . .
H9C H -0.2356 -0.2682 0.0520 0.065 Uiso 1 1 calc R U . . .
C10C C -0.1940(8) -0.3311(8) 0.1177(6) 0.043(4) Uani 1 1 d . . . . .
H10C H -0.2187 -0.3716 0.1051 0.052 Uiso 1 1 calc R U . . .
C11C C -0.1482(8) -0.3327(10) 0.1661(6) 0.047(4) Uani 1 1 d . . . . .
C12C C -0.1245(8) -0.3939(10) 0.2009(6) 0.049(4) Uani 1 1 d . . . . .
C13C C -0.0777(7) -0.3817(8) 0.2528(6) 0.039(4) Uani 1 1 d . . . . .
C14C C -0.0540(8) -0.4371(9) 0.2843(7) 0.048(4) Uani 1 1 d . . . . .
H14C H -0.0260 -0.4294 0.3199 0.057 Uiso 1 1 calc R U . . .
C15C C -0.0687(8) -0.5040(10) 0.2670(7) 0.048(4) Uani 1 1 d . . . . .
H15C H -0.0485 -0.5415 0.2895 0.058 Uiso 1 1 calc R U . . .
C16C C -0.1127(8) -0.5185(9) 0.2172(6) 0.046(4) Uani 1 1 d . . . . .
H16C H -0.1225 -0.5650 0.2050 0.055 Uiso 1 1 calc R U . . .
C17C C -0.1411(8) -0.4627(10) 0.1867(7) 0.048(4) Uani 1 1 d . . . . .
H17C H -0.1739 -0.4714 0.1542 0.058 Uiso 1 1 calc R U . . .
Pt1D Pt -0.26335(3) -0.17825(4) 0.31443(3) 0.04553(18) Uani 1 1 d . . . . .
Tl1D Tl 0.60279(3) -0.18613(4) 0.22151(3) 0.04815(18) Uani 1 1 d . . . . .
Cl1D Cl -0.2293(2) -0.1421(3) 0.23428(18) 0.0573(11) Uani 1 1 d . . . . .
N1D N -0.2990(6) -0.2040(7) 0.3792(5) 0.043(3) Uani 1 1 d . . . . .
C1D C -0.2348(7) -0.0915(10) 0.3645(7) 0.050(4) Uani 1 1 d . . . . .
C2D C -0.1958(10) -0.0346(11) 0.3572(8) 0.065(5) Uani 1 1 d . . . . .
H2D H -0.1797 -0.0317 0.3236 0.078 Uiso 1 1 calc R U . . .
C3D C -0.1792(11) 0.0188(10) 0.3979(8) 0.063(5) Uani 1 1 d . . . . .
H3D H -0.1521 0.0565 0.3923 0.076 Uiso 1 1 calc R U . . .
C4D C -0.2044(10) 0.0141(13) 0.4467(8) 0.071(6) Uani 1 1 d . . . . .
H4D H -0.1953 0.0496 0.4744 0.085 Uiso 1 1 calc R U . . .
C5D C -0.2436(9) -0.0443(11) 0.4546(7) 0.059(5) Uani 1 1 d . . . . .
H5D H -0.2601 -0.0471 0.4879 0.071 Uiso 1 1 calc R U . . .
C6D C -0.2579(7) -0.0956(10) 0.4156(6) 0.050(4) Uani 1 1 d . . . . .
C7D C -0.2943(7) -0.1578(10) 0.4230(7) 0.050(4) Uani 1 1 d . . . . .
C8D C -0.3224(9) -0.1744(11) 0.4685(7) 0.055(5) Uani 1 1 d . . . . .
H8D H -0.3211 -0.1427 0.4987 0.066 Uiso 1 1 calc R U . . .
C9D C -0.3515(9) -0.2377(11) 0.4678(6) 0.055(5) Uani 1 1 d . . . . .
H9D H -0.3714 -0.2490 0.4982 0.066 Uiso 1 1 calc R U . . .
C10D C -0.3541(8) -0.2867(10) 0.4254(7) 0.050(4) Uani 1 1 d . . . . .
H10D H -0.3737 -0.3310 0.4271 0.060 Uiso 1 1 calc R U . . .
C11D C -0.3268(8) -0.2679(9) 0.3808(6) 0.044(4) Uani 1 1 d . . . . .
C12D C -0.3243(9) -0.3104(10) 0.3306(7) 0.051(4) Uani 1 1 d . . . . .
C13D C -0.2947(8) -0.2798(8) 0.2884(7) 0.043(4) Uani 1 1 d . . . . .
C14D C -0.2925(7) -0.3166(10) 0.2412(6) 0.047(4) Uani 1 1 d . . . . .
H14D H -0.2757 -0.2956 0.2119 0.056 Uiso 1 1 calc R U . . .
C15D C -0.3145(9) -0.3839(10) 0.2357(8) 0.058(5) Uani 1 1 d . . . . .
H15D H -0.3133 -0.4087 0.2021 0.069 Uiso 1 1 calc R U . . .
C16D C -0.3387(10) -0.4172(12) 0.2784(8) 0.069(6) Uani 1 1 d . . . . .
H16D H -0.3512 -0.4649 0.2753 0.083 Uiso 1 1 calc R U . . .
C17D C -0.3438(8) -0.3783(10) 0.3250(7) 0.054(5) Uani 1 1 d . . . . .
H17D H -0.3614 -0.3993 0.3538 0.065 Uiso 1 1 calc R U . . .
Pt1E Pt -0.35704(3) -0.01308(4) 0.08115(3) 0.04207(17) Uani 1 1 d . . . . .
Tl1E Tl -0.29735(3) 0.00451(5) 0.19701(3) 0.0622(2) Uani 1 1 d . . . . .
Cl1E Cl -0.24646(19) -0.0269(2) 0.08351(17) 0.0494(10) Uani 1 1 d . . . . .
N1E N -0.4520(6) 0.0000(7) 0.0752(5) 0.039(3) Uani 1 1 d . . . . .
C1E C -0.3622(8) 0.0926(8) 0.0662(6) 0.041(4) Uani 1 1 d . . . . .
C2E C -0.3168(8) 0.1388(9) 0.0560(6) 0.047(4) Uani 1 1 d . . . . .
H2E H -0.2734 0.1237 0.0588 0.056 Uiso 1 1 calc R U . . .
C3E C -0.3334(10) 0.2088(11) 0.0415(7) 0.059(5) Uani 1 1 d . . . . .
H3E H -0.3005 0.2406 0.0369 0.070 Uiso 1 1 calc R U . . .
C4E C -0.3956(9) 0.2313(10) 0.0339(7) 0.051(4) Uani 1 1 d . . . . .
H4E H -0.4069 0.2776 0.0219 0.062 Uiso 1 1 calc R U . . .
C5E C -0.4419(8) 0.1851(10) 0.0441(6) 0.047(4) Uani 1 1 d . . . . .
H5E H -0.4850 0.2012 0.0412 0.056 Uiso 1 1 calc R U . . .
C6E C -0.4278(8) 0.1166(8) 0.0584(6) 0.041(4) Uani 1 1 d . . . . .
C7E C -0.4761(7) 0.0630(9) 0.0646(6) 0.044(4) Uani 1 1 d . . . . .
C8E C -0.5408(9) 0.0735(10) 0.0587(7) 0.057(5) Uani 1 1 d . . . . .
H8E H -0.5594 0.1186 0.0514 0.068 Uiso 1 1 calc R U . . .
C9E C -0.5799(7) 0.0138(11) 0.0637(6) 0.048(4) Uani 1 1 d . . . . .
H9E H -0.6252 0.0195 0.0603 0.058 Uiso 1 1 calc R U . . .
C10E C -0.5533(9) -0.0516(11) 0.0732(7) 0.058(5) Uani 1 1 d . . . . .
H10E H -0.5798 -0.0910 0.0757 0.070 Uiso 1 1 calc R U . . .
C11E C -0.4862(7) -0.0587(8) 0.0793(6) 0.038(3) Uani 1 1 d . . . . .
C12E C -0.4491(7) -0.1236(9) 0.0877(6) 0.043(4) Uani 1 1 d . . . . .
C13E C -0.3811(6) -0.1138(8) 0.0915(5) 0.032(3) Uani 1 1 d . . . . .
C14E C -0.3453(8) -0.1767(9) 0.0984(7) 0.046(4) Uani 1 1 d . . . . .
H14E H -0.2999 -0.1741 0.1007 0.055 Uiso 1 1 calc R U . . .
C15E C -0.3735(7) -0.2446(8) 0.1021(6) 0.040(4) Uani 1 1 d . . . . .
H15E H -0.3472 -0.2853 0.1084 0.048 Uiso 1 1 calc R U . . .
C16E C -0.4408(8) -0.2488(10) 0.0962(7) 0.052(4) Uani 1 1 d . . . . .
H16E H -0.4615 -0.2927 0.0966 0.062 Uiso 1 1 calc R U . . .
C17E C -0.4764(8) -0.1879(10) 0.0897(6) 0.045(4) Uani 1 1 d . . . . .
H17E H -0.5219 -0.1908 0.0866 0.054 Uiso 1 1 calc R U . . .
Pt1F Pt 0.36302(3) 0.05928(4) 0.40850(3) 0.04498(18) Uani 1 1 d . . . . .
Tl1F Tl 0.29402(3) -0.00364(4) 0.30253(3) 0.0543(2) Uani 1 1 d . . . . .
Cl1F Cl 0.2532(2) 0.0833(2) 0.39672(17) 0.0509(10) Uani 1 1 d . . . . .
N1F N 0.4561(6) 0.0402(8) 0.4192(5) 0.045(3) Uani 1 1 d . . . . .
C1F C 0.3928(8) 0.1614(10) 0.3973(7) 0.051(4) Uani 1 1 d . . . . .
C2F C 0.3595(8) 0.2209(10) 0.3890(7) 0.051(4) Uani 1 1 d . . . . .
H2F H 0.3136 0.2202 0.3838 0.061 Uiso 1 1 calc R U . . .
C3F C 0.3916(9) 0.2842(11) 0.3877(7) 0.057(5) Uani 1 1 d . . . . .
H3F H 0.3673 0.3262 0.3823 0.068 Uiso 1 1 calc R U . . .
C4F C 0.4562(10) 0.2870(10) 0.3939(8) 0.060(5) Uani 1 1 d . . . . .
H4F H 0.4774 0.3304 0.3922 0.071 Uiso 1 1 calc R U . . .
C5F C 0.4906(9) 0.2275(11) 0.4024(7) 0.061(5) Uani 1 1 d . . . . .
H5F H 0.5362 0.2292 0.4059 0.073 Uiso 1 1 calc R U . . .
C6F C 0.4612(9) 0.1640(10) 0.4063(6) 0.048(4) Uani 1 1 d . . . . .
C7F C 0.4941(8) 0.0961(10) 0.4147(6) 0.045(4) Uani 1 1 d . . . . .
C8F C 0.5619(9) 0.0827(11) 0.4234(7) 0.056(5) Uani 1 1 d . . . . .
H8F H 0.5906 0.1206 0.4223 0.067 Uiso 1 1 calc R U . . .
C9F C 0.5856(10) 0.0206(12) 0.4327(8) 0.063(5) Uani 1 1 d . . . . .
H9F H 0.6309 0.0130 0.4378 0.076 Uiso 1 1 calc R U . . .
C10F C 0.5433(9) -0.0357(11) 0.4352(6) 0.052(4) Uani 1 1 d . . . . .
H10F H 0.5599 -0.0818 0.4402 0.063 Uiso 1 1 calc R U . . .
C11F C 0.4780(8) -0.0238(10) 0.4303(6) 0.045(4) Uani 1 1 d . . . . .
C12F C 0.4271(8) -0.0754(9) 0.4346(6) 0.048(4) Uani 1 1 d . . . . .
C13F C 0.3630(8) -0.0478(9) 0.4254(6) 0.046(4) Uani 1 1 d . . . . .
C14F C 0.3148(8) -0.0929(9) 0.4358(6) 0.044(4) Uani 1 1 d . . . . .
H14F H 0.2714 -0.0768 0.4307 0.053 Uiso 1 1 calc R U . . .
C15F C 0.3295(9) -0.1607(11) 0.4535(7) 0.058(5) Uani 1 1 d . . . . .
H15F H 0.2965 -0.1903 0.4615 0.070 Uiso 1 1 calc R U . . .
C16F C 0.3923(9) -0.1858(10) 0.4596(7) 0.054(5) Uani 1 1 d . . . . .
H16F H 0.4009 -0.2333 0.4694 0.064 Uiso 1 1 calc R U . . .
C17F C 0.4417(9) -0.1443(11) 0.4521(7) 0.057(5) Uani 1 1 d . . . . .
H17F H 0.4849 -0.1614 0.4585 0.069 Uiso 1 1 calc R U . . .
O1 O -0.0483(9) 0.0760(10) 0.0596(8) 0.109(6) Uani 1 1 d D . . . .
C18 C 0.0043(12) 0.1082(14) 0.0635(10) 0.090(8) Uani 1 1 d D . . . .
C19 C 0.0235(12) 0.1562(12) 0.1102(9) 0.084(7) Uani 1 1 d D . . . .
H19A H 0.0650 0.1777 0.1083 0.126 Uiso 1 1 calc R U . . .
H19B H 0.0278 0.1308 0.1457 0.126 Uiso 1 1 calc R U . . .
H19C H -0.0095 0.1926 0.1081 0.126 Uiso 1 1 calc R U . . .
C20 C 0.0426(12) 0.0997(15) 0.0221(10) 0.098(8) Uani 1 1 d D . . . .
H20A H 0.0816 0.1287 0.0320 0.147 Uiso 1 1 calc R U . . .
H20B H 0.0174 0.1140 -0.0147 0.147 Uiso 1 1 calc R U . . .
H20C H 0.0552 0.0507 0.0206 0.147 Uiso 1 1 calc R U . . .
O2 O 0.0324(12) -0.1333(16) 0.4983(8) 0.112(9) Uani 0.7 1 d D . P A 1
C21 C -0.0143(13) -0.1037(19) 0.4675(13) 0.098(13) Uani 0.7 1 d D . P A 1
C22 C -0.0353(12) -0.1190(16) 0.4078(11) 0.071(9) Uani 0.7 1 d D . P A 1
H22A H -0.0728 -0.0899 0.3918 0.106 Uiso 0.7 1 calc R U P A 1
H22B H -0.0475 -0.1683 0.4029 0.106 Uiso 0.7 1 calc R U P A 1
H22C H 0.0001 -0.1092 0.3886 0.106 Uiso 0.7 1 calc R U P A 1
C23B C -0.055(2) -0.063(2) 0.4940(16) 0.130(17) Uani 0.7 1 d D . P A 1
H23A H -0.0901 -0.0428 0.4654 0.194 Uiso 0.7 1 calc R U P A 1
H23B H -0.0303 -0.0259 0.5159 0.194 Uiso 0.7 1 calc R U P A 1
H23C H -0.0744 -0.0930 0.5190 0.194 Uiso 0.7 1 calc R U P A 1
O3 O -0.1727(8) 0.0392(9) -0.0132(6) 0.091(5) Uani 1 1 d . . . . .
H3A H -0.2070 0.0264 -0.0014 0.137 Uiso 1 1 d R U . . .
H3G H -0.1396 0.0402 0.0150 0.137 Uiso 1 1 d R U . . .
O4 O -0.006(5) -0.018(5) 0.491(4) 0.07(3) Uiso 0.15 1 d . . P B 2

loop_
_atom_site_aniso_label
_atom_site_aniso_U_11
_atom_site_aniso_U_22
_atom_site_aniso_U_33
_atom_site_aniso_U_23
_atom_site_aniso_U_13
_atom_site_aniso_U_12
Pt1A 0.0397(3) 0.0442(4) 0.0426(3) 0.0006(3) 0.0087(3) -0.0003(3)
Tl1A 0.0456(4) 0.0615(5) 0.0450(4) 0.0003(3) 0.0105(3) -0.0052(3)
Cl1A 0.046(2) 0.056(3) 0.043(2) -0.0014(18) 0.0090(16) 0.0010(19)
N1A 0.044(7) 0.029(7) 0.037(6) 0.004(5) 0.008(5) -0.006(6)
C1A 0.047(9) 0.051(11) 0.048(9) 0.009(8) 0.014(7) -0.002(8)
C2A 0.042(9) 0.073(14) 0.041(9) -0.004(9) 0.012(7) -0.004(9)
C3A 0.041(8) 0.044(10) 0.048(9) -0.008(8) 0.013(7) -0.013(7)
C4A 0.081(13) 0.042(11) 0.042(9) 0.011(8) 0.023(9) -0.003(9)
C5A 0.046(10) 0.058(12) 0.058(10) 0.005(9) 0.019(8) -0.007(9)
C6A 0.037(8) 0.036(9) 0.053(9) 0.011(7) 0.015(7) -0.002(7)
C7A 0.029(7) 0.037(9) 0.054(9) 0.007(7) 0.019(7) 0.005(6)
C8A 0.048(9) 0.047(11) 0.043(9) 0.017(8) 0.016(7) 0.001(8)
C9A 0.038(8) 0.062(12) 0.030(8) 0.000(8) 0.000(6) -0.001(8)
C10A 0.058(10) 0.065(12) 0.025(7) -0.014(7) 0.014(7) -0.003(9)
C11A 0.049(9) 0.043(10) 0.021(7) -0.013(6) 0.005(6) -0.002(7)
C12A 0.043(9) 0.036(9) 0.063(10) -0.021(8) 0.024(8) -0.016(7)
C13A 0.054(9) 0.044(10) 0.037(8) -0.017(7) 0.031(7) -0.019(8)
C14A 0.029(8) 0.057(12) 0.068(11) -0.006(9) 0.015(7) -0.007(8)
C15A 0.042(9) 0.042(11) 0.070(11) 0.004(9) 0.023(8) -0.004(8)
C16A 0.058(11) 0.053(12) 0.062(11) -0.005(9) 0.038(9) 0.003(9)
C17A 0.031(8) 0.061(12) 0.048(9) 0.018(8) 0.000(6) -0.004(8)
Pt1B 0.0438(4) 0.0495(4) 0.0430(3) 0.0006(3) 0.0095(3) -0.0049(3)
Tl1B 0.0439(4) 0.0525(4) 0.0486(4) 0.0019(3) 0.0086(3) 0.0010(3)
Cl1B 0.047(2) 0.064(3) 0.050(2) 0.009(2) 0.0093(18) -0.009(2)
N1B 0.034(7) 0.063(10) 0.048(8) -0.015(7) 0.002(6) -0.012(7)
C1B 0.036(8) 0.038(9) 0.041(8) -0.023(7) 0.017(6) -0.019(7)
C2B 0.057(11) 0.063(14) 0.062(11) -0.009(10) 0.004(9) -0.027(10)
C3B 0.052(11) 0.082(16) 0.068(13) -0.031(12) 0.018(9) -0.009(11)
C4B 0.057(12) 0.084(16) 0.061(12) -0.025(11) 0.013(9) 0.002(11)
C5B 0.043(9) 0.059(12) 0.053(10) -0.004(8) 0.015(8) 0.005(8)
C6B 0.022(7) 0.055(12) 0.086(13) -0.021(10) 0.013(8) -0.007(7)
C7B 0.036(8) 0.032(9) 0.053(9) -0.011(7) 0.012(7) -0.008(7)
C8B 0.044(9) 0.045(10) 0.047(9) -0.008(8) 0.010(7) -0.006(8)
C9B 0.052(10) 0.044(10) 0.038(8) -0.010(7) -0.004(7) -0.006(8)
C10B 0.037(8) 0.050(11) 0.048(9) -0.007(8) 0.008(7) -0.009(8)
C11B 0.046(9) 0.040(10) 0.045(9) -0.008(7) 0.009(7) -0.001(7)
C12B 0.061(11) 0.039(10) 0.040(9) -0.008(7) 0.014(7) 0.002(8)
C13B 0.024(7) 0.052(11) 0.045(9) -0.020(8) -0.004(6) -0.002(7)
C14B 0.034(8) 0.066(13) 0.051(10) 0.008(9) 0.004(7) 0.010(8)
C15B 0.041(10) 0.054(12) 0.082(13) 0.015(10) 0.004(9) -0.004(9)
C16B 0.068(12) 0.043(11) 0.064(12) -0.015(9) 0.004(9) -0.010(9)
C17B 0.053(10) 0.045(11) 0.042(9) -0.002(8) 0.006(7) 0.002(8)
Pt1C 0.0397(3) 0.0454(4) 0.0444(3) 0.0003(3) 0.0090(3) 0.0005(3)
Tl1C 0.0447(4) 0.0821(6) 0.0461(4) 0.0026(3) 0.0112(3) 0.0124(4)
Cl1C 0.048(2) 0.056(3) 0.044(2) 0.0027(19) 0.0060(17) -0.007(2)
N1C 0.052(8) 0.052(9) 0.031(7) -0.005(6) 0.001(6) -0.004(7)
C1C 0.049(10) 0.039(10) 0.064(11) 0.014(8) 0.005(8) -0.003(8)
C2C 0.046(9) 0.055(12) 0.053(10) 0.004(9) 0.006(8) -0.007(8)
C3C 0.042(10) 0.055(13) 0.087(13) -0.002(10) 0.020(9) -0.002(8)
C4C 0.033(9) 0.042(11) 0.105(15) 0.025(10) -0.002(9) 0.020(8)
C5C 0.054(11) 0.052(12) 0.064(11) 0.013(9) 0.014(9) 0.004(9)
C6C 0.051(10) 0.039(10) 0.063(11) 0.009(8) 0.018(8) 0.013(8)
C7C 0.030(8) 0.060(12) 0.053(10) 0.002(9) 0.009(7) 0.010(8)
C8C 0.050(10) 0.050(12) 0.073(12) 0.017(10) 0.015(9) 0.012(9)
C9C 0.055(11) 0.064(13) 0.043(9) -0.011(9) 0.008(8) 0.011(9)
C10C 0.049(9) 0.032(9) 0.047(9) -0.009(7) 0.004(7) -0.001(7)
C11C 0.039(9) 0.064(12) 0.041(9) 0.003(8) 0.016(7) 0.020(8)
C12C 0.045(9) 0.076(14) 0.027(7) -0.012(8) 0.008(6) 0.009(9)
C13C 0.039(8) 0.045(10) 0.033(7) -0.001(7) 0.008(6) 0.013(7)
C14C 0.042(9) 0.046(11) 0.048(9) -0.001(8) -0.006(7) 0.009(8)
C15C 0.035(8) 0.054(12) 0.056(10) -0.007(8) 0.013(7) -0.001(8)
C16C 0.047(9) 0.044(10) 0.045(9) -0.003(8) 0.008(7) -0.008(8)
C17C 0.045(9) 0.051(11) 0.046(9) -0.005(8) 0.003(7) -0.007(8)
Pt1D 0.0437(4) 0.0496(4) 0.0432(4) 0.0019(3) 0.0089(3) 0.0056(3)
Tl1D 0.0482(4) 0.0479(4) 0.0480(4) 0.0001(3) 0.0095(3) 0.0029(3)
Cl1D 0.060(3) 0.064(3) 0.052(2) 0.003(2) 0.020(2) 0.002(2)
N1D 0.044(7) 0.043(9) 0.040(7) 0.009(6) 0.005(6) 0.013(6)
C1D 0.023(7) 0.064(12) 0.053(10) -0.005(9) -0.013(7) 0.009(8)
C2D 0.062(12) 0.059(13) 0.065(12) 0.002(10) -0.008(9) 0.018(10)
C3D 0.084(14) 0.045(11) 0.056(11) -0.007(9) 0.003(10) 0.000(10)
C4D 0.075(14) 0.088(17) 0.042(10) 0.012(10) -0.005(9) 0.021(12)
C5D 0.059(11) 0.077(14) 0.041(9) 0.038(10) 0.014(8) 0.008(10)
C6D 0.036(8) 0.068(13) 0.040(9) -0.018(9) -0.003(7) -0.001(8)
C7D 0.031(8) 0.060(12) 0.054(10) -0.001(9) 0.000(7) 0.011(8)
C8D 0.050(10) 0.066(14) 0.046(10) -0.014(9) 0.003(8) 0.013(9)
C9D 0.054(10) 0.080(15) 0.031(8) 0.016(9) 0.009(7) 0.023(10)
C10D 0.041(9) 0.058(12) 0.056(10) 0.011(9) 0.022(8) 0.010(8)
C11D 0.042(9) 0.050(11) 0.042(9) 0.007(8) 0.014(7) 0.011(8)
C12D 0.060(11) 0.053(12) 0.045(9) -0.006(8) 0.021(8) 0.001(9)
C13D 0.046(9) 0.034(9) 0.052(9) -0.013(7) 0.014(7) 0.000(7)
C14D 0.031(8) 0.073(13) 0.033(8) 0.004(8) 0.000(6) 0.010(8)
C15D 0.054(10) 0.044(11) 0.063(11) -0.033(9) -0.017(8) 0.019(9)
C16D 0.074(14) 0.071(15) 0.064(13) 0.012(11) 0.017(10) -0.018(11)
C17D 0.049(10) 0.058(12) 0.054(11) 0.016(9) 0.006(8) -0.004(9)
Pt1E 0.0378(3) 0.0463(4) 0.0420(3) -0.0024(3) 0.0081(2) -0.0013(3)
Tl1E 0.0486(4) 0.0919(7) 0.0456(4) -0.0081(4) 0.0088(3) -0.0115(4)
Cl1E 0.042(2) 0.052(3) 0.055(2) -0.0045(19) 0.0111(17) 0.0003(19)
N1E 0.044(7) 0.044(8) 0.030(6) -0.004(6) 0.008(5) -0.006(6)
C1E 0.057(10) 0.029(8) 0.036(8) -0.013(7) 0.006(7) -0.002(7)
C2E 0.049(9) 0.048(11) 0.039(8) -0.015(8) 0.001(7) 0.003(8)
C3E 0.064(12) 0.067(14) 0.041(9) -0.006(9) 0.003(8) -0.023(10)
C4E 0.062(11) 0.043(11) 0.050(10) 0.007(8) 0.015(8) -0.005(9)
C5E 0.043(9) 0.064(12) 0.033(8) 0.007(8) 0.008(7) 0.004(8)
C6E 0.063(10) 0.022(8) 0.036(8) 0.007(6) 0.007(7) 0.017(7)
C7E 0.032(8) 0.054(11) 0.047(9) 0.001(8) 0.013(6) 0.013(7)
C8E 0.062(11) 0.047(11) 0.055(10) 0.008(8) -0.002(8) 0.021(9)
C9E 0.027(8) 0.083(14) 0.030(8) 0.002(8) -0.003(6) -0.006(8)
C10E 0.064(12) 0.071(14) 0.040(9) 0.006(9) 0.010(8) -0.004(10)
C11E 0.027(7) 0.028(8) 0.056(9) -0.007(7) 0.003(6) 0.002(6)
C12E 0.037(8) 0.054(11) 0.040(8) 0.003(7) 0.010(6) -0.008(8)
C13E 0.030(7) 0.039(9) 0.029(7) -0.005(6) 0.011(5) -0.002(6)
C14E 0.038(8) 0.040(10) 0.057(10) -0.001(8) 0.004(7) 0.002(7)
C15E 0.042(8) 0.029(9) 0.047(9) -0.001(7) 0.007(7) 0.002(7)
C16E 0.041(9) 0.059(12) 0.049(10) 0.006(8) -0.003(7) -0.006(8)
C17E 0.038(8) 0.068(12) 0.034(8) 0.000(8) 0.020(6) -0.018(8)
Pt1F 0.0394(3) 0.0529(4) 0.0428(3) -0.0036(3) 0.0088(3) -0.0023(3)
Tl1F 0.0463(4) 0.0694(5) 0.0470(4) -0.0081(3) 0.0093(3) -0.0028(3)
Cl1F 0.045(2) 0.057(3) 0.053(2) -0.007(2) 0.0146(17) -0.0024(19)
N1F 0.040(7) 0.053(9) 0.045(7) -0.015(7) 0.014(6) -0.007(7)
C1F 0.048(10) 0.055(12) 0.045(9) -0.016(8) 0.002(7) -0.003(9)
C2F 0.041(9) 0.067(13) 0.049(10) 0.003(9) 0.021(7) -0.007(9)
C3F 0.061(11) 0.059(13) 0.059(11) -0.006(9) 0.033(9) 0.018(10)
C4F 0.067(12) 0.038(11) 0.078(13) -0.004(9) 0.025(10) -0.014(9)
C5F 0.051(10) 0.087(16) 0.054(11) 0.028(10) 0.030(8) 0.013(10)
C6F 0.059(10) 0.052(11) 0.034(8) 0.006(8) 0.009(7) -0.018(9)
C7F 0.049(9) 0.055(11) 0.030(8) -0.003(7) 0.003(6) -0.008(8)
C8F 0.060(11) 0.068(14) 0.039(9) 0.008(9) 0.010(8) -0.009(10)
C9F 0.049(11) 0.076(16) 0.064(12) -0.009(11) 0.011(9) -0.003(11)
C10F 0.061(11) 0.061(12) 0.034(8) 0.002(8) 0.011(7) 0.015(10)
C11F 0.038(8) 0.056(12) 0.043(9) -0.020(8) 0.008(7) -0.004(8)
C12F 0.054(10) 0.042(10) 0.039(8) -0.006(7) -0.012(7) 0.004(8)
C13F 0.042(9) 0.053(11) 0.038(8) -0.010(7) -0.006(7) -0.006(8)
C14F 0.038(8) 0.053(11) 0.039(8) -0.018(8) 0.003(6) -0.010(8)
C15F 0.048(10) 0.074(14) 0.044(9) -0.006(9) -0.011(7) 0.005(10)
C16F 0.054(11) 0.056(12) 0.050(10) 0.001(8) 0.010(8) 0.018(9)
C17F 0.056(11) 0.062(13) 0.051(10) -0.011(9) 0.005(8) -0.012(10)
O1 0.077(12) 0.104(15) 0.139(16) -0.008(12) 0.007(11) 0.001(11)
C18 0.075(16) 0.10(2) 0.095(17) -0.025(15) 0.015(13) 0.022(15)
C19 0.094(17) 0.072(16) 0.095(17) -0.002(13) 0.038(14) 0.013(13)
C20 0.093(18) 0.11(2) 0.102(18) 0.001(15) 0.036(15) 0.032(16)
O2 0.11(2) 0.18(3) 0.060(13) 0.025(15) 0.043(13) 0.00(2)
C21 0.042(16) 0.12(3) 0.15(4) 0.04(3) 0.06(2) 0.036(19)
C22 0.052(16) 0.09(2) 0.08(2) 0.040(17) 0.028(14) -0.008(15)
C23B 0.09(3) 0.17(5) 0.12(3) 0.02(3) 0.01(3) 0.01(3)
O3 0.073(10) 0.106(14) 0.093(11) -0.008(9) 0.012(8) -0.026(10)

loop_
_atom_type_symbol
_atom_type_description
_atom_type_scat_dispersion_real
_atom_type_scat_dispersion_imag
_atom_type_scat_source
C C 0.0033 0.0016 'International Tables Vol C Tables 4.2.6.8 and 6.1.1.4'
H H 0.0000 0.0000 'International Tables Vol C Tables 4.2.6.8 and 6.1.1.4'
N N 0.0061 0.0033 'International Tables Vol C Tables 4.2.6.8 and 6.1.1.4'
Cl Cl 0.1484 0.1585 'International Tables Vol C Tables 4.2.6.8 and 6.1.1.4'
Pt Pt -1.7033 8.3905 'International Tables Vol C Tables 4.2.6.8 and 6.1.1.4'
Tl Tl -2.8358 9.6688 'International Tables Vol C Tables 4.2.6.8 and 6.1.1.4'
O O 0.0106 0.0060 'International Tables Vol C Tables 4.2.6.8 and 6.1.1.4'

loop_
_geom_angle_atom_site_label_1
_geom_angle_atom_site_label_2
_geom_angle_atom_site_label_3
_geom_angle
_geom_angle_site_symmetry_1
_geom_angle_site_symmetry_3
N1A Pt1A C1A 81.3(6) . .
N1A Pt1A C13A 81.3(6) . .
C1A Pt1A C13A 161.6(6) . .
N1A Pt1A Cl1A 179.3(4) . .
C1A Pt1A Cl1A 99.1(5) . .
C13A Pt1A Cl1A 98.4(5) . .
N1A Pt1A Tl1A 97.9(4) . .
C1A Pt1A Tl1A 80.9(4) . .
C13A Pt1A Tl1A 107.1(4) . .
Cl1A Pt1A Tl1A 82.79(10) . .
N1A Pt1A Tl1D 116.1(4) . .
C1A Pt1A Tl1D 110.9(5) . .
C13A Pt1A Tl1D 72.2(4) . .
Cl1A Pt1A Tl1D 63.22(10) . .
Tl1A Pt1A Tl1D 145.02(3) . .
Pt1A Tl1A Pt1B 130.67(3) . .
Pt1A Tl1A Cl1B 91.96(8) . .
Pt1B Tl1A Cl1B 44.68(8) . .
Pt1A Cl1A Tl1D 74.72(11) . .
C11A N1A C7A 124.2(13) . .
C11A N1A Pt1A 117.9(10) . .
C7A N1A Pt1A 117.8(10) . .
C2A C1A C6A 117.6(16) . .
C2A C1A Pt1A 131.8(13) . .
C6A C1A Pt1A 110.5(12) . .
C1A C2A C3A 119.8(15) . .
C4A C3A C2A 122.2(15) . .
C3A C4A C5A 116.6(16) . .
C6A C5A C4A 121.9(17) . .
C5A C6A C1A 121.4(16) . .
C5A C6A C7A 120.6(15) . .
C1A C6A C7A 117.5(15) . .
C8A C7A N1A 115.4(14) . .
C8A C7A C6A 131.9(15) . .
N1A C7A C6A 112.7(13) . .
C9A C8A C7A 124.7(16) . .
C8A C9A C10A 116.5(14) . .
C9A C10A C11A 122.7(15) . .
N1A C11A C10A 116.4(15) . .
N1A C11A C12A 113.8(12) . .
C10A C11A C12A 129.7(14) . .
C17A C12A C13A 120.6(16) . .
C17A C12A C11A 123.1(15) . .
C13A C12A C11A 116.2(13) . .
C14A C13A C12A 119.1(15) . .
C14A C13A Pt1A 130.5(12) . .
C12A C13A Pt1A 110.3(12) . .
C15A C14A C13A 118.7(16) . .
C16A C15A C14A 121.7(17) . .
C15A C16A C17A 121.2(17) . .
C12A C17A C16A 118.6(16) . .
N1B Pt1B C13B 80.8(7) . .
N1B Pt1B C1B 79.9(6) . .
C13B Pt1B C1B 160.4(6) . .
N1B Pt1B Cl1B 176.0(4) . .
C13B Pt1B Cl1B 97.5(5) . .
C1B Pt1B Cl1B 101.6(4) . .
N1B Pt1B Tl1B 100.3(4) . .
C13B Pt1B Tl1B 78.0(4) . .
C1B Pt1B Tl1B 108.7(4) . .
Cl1B Pt1B Tl1B 82.85(10) . .
N1B Pt1B Tl1A 107.4(4) . .
C13B Pt1B Tl1A 105.8(4) . .
C1B Pt1B Tl1A 77.1(4) . .
Cl1B Pt1B Tl1A 69.41(10) . .
Tl1B Pt1B Tl1A 152.24(3) . .
Pt1B Tl1B Cl1C 96.45(7) . .
Pt1B Tl1B Pt1C 139.48(3) . .
Cl1C Tl1B Pt1C 43.17(7) . .
Pt1B Cl1B Tl1A 65.91(10) . .
C11B N1B C7B 125.2(15) . .
C11B N1B Pt1B 116.4(12) . .
C7B N1B Pt1B 118.5(11) . .
C6B C1B C2B 124.2(17) . .
C6B C1B Pt1B 110.0(11) . .
C2B C1B Pt1B 125.7(14) . .
C3B C2B C1B 114.3(18) . .
C2B C3B C4B 125.6(19) . .
C5B C4B C3B 114(2) . .
C4B C5B C6B 124.1(19) . .
C1B C6B C5B 118.1(16) . .
C1B C6B C7B 121.6(17) . .
C5B C6B C7B 120.3(18) . .
C8B C7B N1B 117.8(14) . .
C8B C7B C6B 132.1(17) . .
N1B C7B C6B 110.0(15) . .
C7B C8B C9B 120.2(17) . .
C10B C9B C8B 119.9(16) . .
C9B C10B C11B 121.4(16) . .
N1B C11B C10B 115.4(16) . .
N1B C11B C12B 116.5(15) . .
C10B C11B C12B 127.8(15) . .
C17B C12B C13B 121.9(16) . .
C17B C12B C11B 124.0(15) . .
C13B C12B C11B 113.7(14) . .
C14B C13B C12B 116.6(14) . .
C14B C13B Pt1B 131.0(13) . .
C12B C13B Pt1B 112.3(12) . .
C15B C14B C13B 120.8(17) . .
C14B C15B C16B 121.4(19) . .
C15B C16B C17B 119.5(18) . .
C12B C17B C16B 119.5(17) . .
N1C Pt1C C1C 81.2(6) . .
N1C Pt1C C13C 82.1(6) . .
C1C Pt1C C13C 162.8(6) . .
N1C Pt1C Cl1C 177.6(4) . .
C1C Pt1C Cl1C 99.2(5) . .
C13C Pt1C Cl1C 97.4(4) . .
N1C Pt1C Tl1C 97.0(4) . .
C1C Pt1C Tl1C 100.6(5) . .
C13C Pt1C Tl1C 85.2(4) . .
Cl1C Pt1C Tl1C 85.33(11) . .
N1C Pt1C Tl1B 111.5(4) . .
C1C Pt1C Tl1B 71.3(5) . .
C13C Pt1C Tl1B 111.7(4) . .
Cl1C Pt1C Tl1B 66.42(10) . .
Tl1C Pt1C Tl1B 148.16(3) . .
Pt1C Tl1C Pt1D 128.67(3) . .
Pt1C Cl1C Tl1B 70.41(10) . .
C7C N1C C11C 122.6(14) . .
C7C N1C Pt1C 118.2(11) . .
C11C N1C Pt1C 119.2(11) . .
C2C C1C C6C 116.8(15) . .
C2C C1C Pt1C 133.2(13) . .
C6C C1C Pt1C 109.8(12) . .
C3C C2C C1C 122.5(17) . .
C2C C3C C4C 121.3(18) . .
C5C C4C C3C 117.5(17) . .
C4C C5C C6C 123.1(18) . .
C5C C6C C7C 125.6(17) . .
C5C C6C C1C 118.8(17) . .
C7C C6C C1C 115.6(15) . .
N1C C7C C6C 115.2(15) . .
N1C C7C C8C 119.2(16) . .
C6C C7C C8C 125.5(17) . .
C9C C8C C7C 118.1(17) . .
C10C C9C C8C 120.4(16) . .
C11C C10C C9C 119.5(16) . .
C10C C11C N1C 120.0(16) . .
C10C C11C C12C 127.6(17) . .
N1C C11C C12C 112.3(14) . .
C17C C12C C13C 117.3(16) . .
C17C C12C C11C 125.3(14) . .
C13C C12C C11C 117.3(16) . .
C14C C13C C12C 118.3(16) . .
C14C C13C Pt1C 132.3(12) . .
C12C C13C Pt1C 108.8(11) . .
C13C C14C C15C 122.1(15) . .
C14C C15C C16C 121.6(17) . .
C17C C16C C15C 116.9(17) . .
C16C C17C C12C 123.4(15) . .
N1D Pt1D C1D 80.9(7) . .
N1D Pt1D C13D 81.9(6) . .
C1D Pt1D C13D 161.7(7) . .
N1D Pt1D Cl1D 174.9(4) . .
C1D Pt1D Cl1D 98.7(5) . .
C13D Pt1D Cl1D 99.0(5) . .
N1D Pt1D Tl1C 102.8(4) . .
C1D Pt1D Tl1C 103.0(4) . .
C13D Pt1D Tl1C 75.2(4) . .
Cl1D Pt1D Tl1C 82.22(12) . .
N1D Pt1D Tl1D 97.1(4) . 1_455
C1D Pt1D Tl1D 123.5(4) . 1_455
C13D Pt1D Tl1D 64.7(4) . 1_455
Cl1D Pt1D Tl1D 78.83(12) . 1_455
Tl1C Pt1D Tl1D 131.76(3) . 1_455
Cl1A Tl1D Pt1D 86.95(8) . 1_655
Cl1A Tl1D Pt1A 42.07(7) . .
Pt1D Tl1D Pt1A 128.82(3) 1_655 .
C11D N1D C7D 121.3(14) . .
C11D N1D Pt1D 119.5(11) . .
C7D N1D Pt1D 119.2(12) . .
C2D C1D C6D 118.1(16) . .
C2D C1D Pt1D 130.9(14) . .
C6D C1D Pt1D 110.9(13) . .
C1D C2D C3D 123(2) . .
C4D C3D C2D 118(2) . .
C3D C4D C5D 120(2) . .
C6D C5D C4D 121.6(17) . .
C5D C6D C1D 120.1(17) . .
C5D C6D C7D 123.7(16) . .
C1D C6D C7D 116.2(15) . .
N1D C7D C8D 119.6(17) . .
N1D C7D C6D 112.8(15) . .
C8D C7D C6D 127.6(17) . .
C9D C8D C7D 117.4(16) . .
C8D C9D C10D 124.1(17) . .
C11D C10D C9D 116.8(18) . .
N1D C11D C10D 120.7(16) . .
N1D C11D C12D 112.5(14) . .
C10D C11D C12D 126.9(17) . .
C17D C12D C13D 119.0(15) . .
C17D C12D C11D 123.2(16) . .
C13D C12D C11D 117.6(16) . .
C14D C13D C12D 119.4(16) . .
C14D C13D Pt1D 132.0(13) . .
C12D C13D Pt1D 108.6(11) . .
C13D C14D C15D 120.2(17) . .
C14D C15D C16D 121.6(17) . .
C17D C16D C15D 118(2) . .
C12D C17D C16D 121.7(17) . .
N1E Pt1E C13E 81.6(5) . .
N1E Pt1E C1E 81.3(6) . .
C13E Pt1E C1E 162.8(6) . .
N1E Pt1E Cl1E 177.2(4) . .
C13E Pt1E Cl1E 99.4(4) . .
C1E Pt1E Cl1E 97.6(5) . .
N1E Pt1E Tl1E 106.5(3) . .
C13E Pt1E Tl1E 93.4(4) . .
C1E Pt1E Tl1E 93.1(4) . .
Cl1E Pt1E Tl1E 76.04(10) . .
C7E N1E C11E 126.1(13) . .
C7E N1E Pt1E 118.0(10) . .
C11E N1E Pt1E 115.7(10) . .
C2E C1E C6E 117.6(15) . .
C2E C1E Pt1E 131.1(13) . .
C6E C1E Pt1E 110.7(11) . .
C1E C2E C3E 120.9(16) . .
C4E C3E C2E 121.3(17) . .
C3E C4E C5E 118.2(17) . .
C6E C5E C4E 122.3(17) . .
C5E C6E C1E 119.5(16) . .
C5E C6E C7E 124.9(15) . .
C1E C6E C7E 115.5(13) . .
N1E C7E C8E 119.7(16) . .
N1E C7E C6E 114.4(13) . .
C8E C7E C6E 125.9(16) . .
C7E C8E C9E 117.2(16) . .
C10E C9E C8E 121.5(15) . .
C9E C10E C11E 118.4(17) . .
N1E C11E C10E 117.1(15) . .
N1E C11E C12E 116.2(13) . .
C10E C11E C12E 126.7(15) . .
C17E C12E C13E 122.8(16) . .
C17E C12E C11E 123.8(14) . .
C13E C12E C11E 113.4(14) . .
C14E C13E C12E 113.5(14) . .
C14E C13E Pt1E 133.3(11) . .
C12E C13E Pt1E 113.1(11) . .
C13E C14E C15E 124.0(14) . .
C16E C15E C14E 118.0(15) . .
C17E C16E C15E 118.7(16) . .
C12E C17E C16E 122.9(15) . .
N1F Pt1F C1F 82.6(7) . .
N1F Pt1F C13F 80.4(6) . .
C1F Pt1F C13F 162.9(7) . .
N1F Pt1F Cl1F 179.2(4) . .
C1F Pt1F Cl1F 96.8(5) . .
C13F Pt1F Cl1F 100.2(5) . .
N1F Pt1F Tl1F 109.7(4) . .
C1F Pt1F Tl1F 112.1(4) . .
C13F Pt1F Tl1F 75.5(4) . .
Cl1F Pt1F Tl1F 71.07(10) . .
Pt1F Tl1F Cl1F 45.13(8) . .
Pt1F Cl1F Tl1F 63.80(10) . .
C11F N1F C7F 124.3(14) . .
C11F N1F Pt1F 120.0(11) . .
C7F N1F Pt1F 115.7(12) . .
C2F C1F C6F 118.7(17) . .
C2F C1F Pt1F 131.1(13) . .
C6F C1F Pt1F 109.8(13) . .
C1F C2F C3F 120.3(16) . .
C4F C3F C2F 121.4(18) . .
C3F C4F C5F 119.1(19) . .
C4F C5F C6F 121.5(18) . .
C5F C6F C1F 118.8(18) . .
C5F C6F C7F 125.8(16) . .
C1F C6F C7F 115.2(15) . .
N1F C7F C8F 116.0(17) . .
N1F C7F C6F 116.2(15) . .
C8F C7F C6F 127.6(16) . .
C9F C8F C7F 122.1(19) . .
C8F C9F C10F 119.1(19) . .
C11F C10F C9F 120.1(18) . .
N1F C11F C10F 118.3(16) . .
N1F C11F C12F 114.0(14) . .
C10F C11F C12F 127.7(18) . .
C17F C12F C13F 122.6(17) . .
C17F C12F C11F 122.3(16) . .
C13F C12F C11F 114.8(15) . .
C14F C13F C12F 116.4(16) . .
C14F C13F Pt1F 132.3(13) . .
C12F C13F Pt1F 110.8(12) . .
C15F C14F C13F 120.9(17) . .
C14F C15F C16F 120.3(19) . .
C17F C16F C15F 121.9(19) . .
C16F C17F C12F 117.8(18) . .
O1 C18 C20 121(2) . .
O1 C18 C19 118(2) . .
C20 C18 C19 121(2) . .
O2 C21 C23B 117(3) . .
O2 C21 C22 123(2) . .
C23B C21 C22 118(2) . .

loop_
_geom_bond_atom_site_label_1
_geom_bond_atom_site_label_2
_geom_bond_distance
_geom_bond_site_symmetry_2
Pt1A N1A 1.971(12) .
Pt1A C1A 2.057(18) .
Pt1A C13A 2.094(16) .
Pt1A Cl1A 2.337(4) .
Pt1A Tl1A 2.9044(9) .
Pt1A Tl1D 3.3644(9) .
Tl1A Pt1B 3.0376(9) .
Tl1A Cl1B 3.115(4) .
Cl1A Tl1D 3.114(4) .
N1A C11A 1.361(18) .
N1A C7A 1.372(19) .
C1A C2A 1.39(2) .
C1A C6A 1.42(2) .
C2A C3A 1.44(2) .
C3A C4A 1.40(2) .
C4A C5A 1.41(2) .
C5A C6A 1.39(2) .
C6A C7A 1.44(2) .
C7A C8A 1.37(2) .
C8A C9A 1.35(2) .
C9A C10A 1.37(2) .
C10A C11A 1.39(2) .
C11A C12A 1.47(2) .
C12A C17A 1.37(2) .
C12A C13A 1.42(2) .
C13A C14A 1.39(2) .
C14A C15A 1.38(2) .
C15A C16A 1.36(2) .
C16A C17A 1.38(2) .
Pt1B N1B 1.978(15) .
Pt1B C13B 2.064(15) .
Pt1B C1B 2.132(16) .
Pt1B Cl1B 2.340(4) .
Pt1B Tl1B 2.9906(9) .
Tl1B Cl1C 3.125(4) .
Tl1B Pt1C 3.2124(9) .
N1B C11B 1.35(2) .
N1B C7B 1.39(2) .
C1B C6B 1.31(2) .
C1B C2B 1.40(2) .
C2B C3B 1.38(3) .
C3B C4B 1.42(3) .
C4B C5B 1.35(2) .
C5B C6B 1.41(2) .
C6B C7B 1.47(2) .
C7B C8B 1.36(2) .
C8B C9B 1.40(2) .
C9B C10B 1.37(2) .
C10B C11B 1.42(2) .
C11B C12B 1.44(2) .
C12B C17B 1.35(2) .
C12B C13B 1.43(2) .
C13B C14B 1.39(2) .
C14B C15B 1.35(3) .
C15B C16B 1.38(3) .
C16B C17B 1.38(3) .
Pt1C N1C 1.955(12) .
Pt1C C1C 2.068(17) .
Pt1C C13C 2.091(17) .
Pt1C Cl1C 2.333(4) .
Pt1C Tl1C 2.8882(9) .
Tl1C Pt1D 2.9883(10) .
N1C C7C 1.35(2) .
N1C C11C 1.37(2) .
C1C C2C 1.39(2) .
C1C C6C 1.47(2) .
C2C C3C 1.37(3) .
C3C C4C 1.41(2) .
C4C C5C 1.38(3) .
C5C C6C 1.39(2) .
C6C C7C 1.41(2) .
C7C C8C 1.41(2) .
C8C C9C 1.40(3) .
C9C C10C 1.40(2) .
C10C C11C 1.36(2) .
C11C C12C 1.47(2) .
C12C C17C 1.39(2) .
C12C C13C 1.45(2) .
C13C C14C 1.34(2) .
C14C C15C 1.37(2) .
C15C C16C 1.39(2) .
C16C C17C 1.37(2) .
Pt1D N1D 1.950(13) .
Pt1D C1D 2.076(18) .
Pt1D C13D 2.111(16) .
Pt1D Cl1D 2.323(4) .
Pt1D Tl1D 3.2309(9) 1_455
Tl1D Pt1D 3.2309(9) 1_655
N1D C11D 1.36(2) .
N1D C7D 1.37(2) .
C1D C2D 1.40(3) .
C1D C6D 1.43(2) .
C2D C3D 1.41(3) .
C3D C4D 1.40(3) .
C4D C5D 1.43(3) .
C5D C6D 1.36(3) .
C6D C7D 1.45(3) .
C7D C8D 1.40(3) .
C8D C9D 1.36(3) .
C9D C10D 1.39(3) .
C10D C11D 1.38(2) .
C11D C12D 1.48(2) .
C12D C17D 1.36(3) .
C12D C13D 1.44(2) .
C13D C14D 1.36(2) .
C14D C15D 1.37(2) .
C15D C16D 1.41(3) .
C16D C17D 1.38(3) .
Pt1E N1E 1.996(13) .
Pt1E C13E 2.027(15) .
Pt1E C1E 2.058(16) .
Pt1E Cl1E 2.340(4) .
Pt1E Tl1E 2.8563(9) .
N1E C7E 1.32(2) .
N1E C11E 1.352(19) .
C1E C2E 1.37(2) .
C1E C6E 1.43(2) .
C2E C3E 1.41(3) .
C3E C4E 1.36(3) .
C4E C5E 1.38(2) .
C5E C6E 1.38(2) .
C6E C7E 1.48(2) .
C7E C8E 1.36(2) .
C8E C9E 1.43(3) .
C9E C10E 1.37(3) .
C10E C11E 1.40(2) .
C11E C12E 1.46(2) .
C12E C17E 1.37(2) .
C12E C13E 1.43(2) .
C13E C14E 1.42(2) .
C14E C15E 1.44(2) .
C15E C16E 1.40(2) .
C16E C17E 1.38(2) .
Pt1F N1F 1.963(13) .
Pt1F C1F 2.092(19) .
Pt1F C13F 2.094(18) .
Pt1F Cl1F 2.323(4) .
Pt1F Tl1F 2.9409(9) .
Tl1F Cl1F 3.100(4) .
N1F C11F 1.32(2) .
N1F C7F 1.36(2) .
C1F C2F 1.33(3) .
C1F C6F 1.42(2) .
C2F C3F 1.40(3) .
C3F C4F 1.34(3) .
C4F C5F 1.35(3) .
C5F C6F 1.38(3) .
C6F C7F 1.47(2) .
C7F C8F 1.43(2) .
C8F C9F 1.29(3) .
C9F C10F 1.41(3) .
C10F C11F 1.38(2) .
C11F C12F 1.48(2) .
C12F C17F 1.40(3) .
C12F C13F 1.43(2) .
C13F C14F 1.40(2) .
C14F C15F 1.38(3) .
C15F C16F 1.39(2) .
C16F C17F 1.35(3) .
O1 C18 1.26(3) .
C18 C20 1.43(3) .
C18 C19 1.45(3) .
O2 C21 1.24(3) .
C21 C23B 1.42(3) .
C21 C22 1.46(3) .
O4 O4 0.82(17) 3_556
